data_4117837
loop_
_publ_author_name
'Andrey V. Protchenko'
'Krishna Hassomal Birjkumar'
'Deepak Dange'
'Andrew D. Schwarz'
'Dragoslav Vidovic'
'Cameron Jones'
'Nikolas Kaltsoyannis'
'Philip Mountford'
'Simon Aldridge'

_publ_contact_author
;
 Prof S. Aldridge
 Chemistry Research Laboratory
 Mansfield Road
 Oxford
 OX1 3TA
 UK
;
_publ_contact_author_email Simon.Aldridge@chem.ox.ac.uk
_publ_contact_author_fax '+44 1865 272690'
_publ_contact_author_phone '+44 1865 285201'
_publ_section_title
;
 A Stable Two-Coordinate Acyclic Silylene
;
_journal_name_full 'Journal of the American Chemical Society'
_journal_page_first 6500
_journal_page_last 6503
_journal_paper_doi 10.1021/ja301042u
_journal_volume 134
_journal_year 2012
_chemical_formula_moiety 'C40 H60 Br2 N2 Si4'
_chemical_formula_sum 'C40 H60 Br2 N2 Si4'
_chemical_formula_weight 841.08
_chemical_name_systematic
;
[(Si{N(Dipp)SiMe3}Br)2C10H10]
;
_space_group_IT_number 14
_symmetry_cell_setting monoclinic
_symmetry_space_group_name_Hall '-P 2yn'
_symmetry_space_group_name_H-M 'P 1 21/n 1'
_atom_sites_solution_hydrogens geom
_atom_sites_solution_primary direct
_atom_sites_solution_secondary difmap
_cell_angle_alpha 90
_cell_angle_beta 104.04(3)
_cell_angle_gamma 90
_cell_formula_units_Z 4
_cell_length_a 10.738(2)
_cell_length_b 27.404(6)
_cell_length_c 15.095(3)
_cell_measurement_reflns_used 7577
_cell_measurement_temperature 150
_cell_measurement_theta_max 26
_cell_measurement_theta_min 5
_cell_volume 4309.2(16)
_computing_cell_refinement 'DENZO/SCALEPACK (Otwinowski & Minor, 1997)'
_computing_data_collection 'COLLECT (Nonius, 2001).'
_computing_data_reduction 'DENZO/SCALEPACK (Otwinowski & Minor, 1997)'
_computing_molecular_graphics 'CAMERON (Watkin et al., 1996)'
_computing_publication_material 'CRYSTALS (Betteridge et al., 2003)'
_computing_structure_refinement 'CRYSTALS (Betteridge et al., 2003)'
_computing_structure_solution 'SIR92 (Altomare et al., 1994)'
_diffrn_ambient_temperature 150
_diffrn_measured_fraction_theta_full 0.978
_diffrn_measured_fraction_theta_max 0.976
_diffrn_measurement_device Area
_diffrn_measurement_device_type 'Nonius KappaCCD'
_diffrn_measurement_method \w/2\q
_diffrn_radiation_monochromator graphite
_diffrn_radiation_type 'Mo K\a'
_diffrn_radiation_wavelength 0.71073
_diffrn_reflns_av_R_equivalents 0.055
_diffrn_reflns_limit_h_max 13
_diffrn_reflns_limit_h_min -13
_diffrn_reflns_limit_k_max 25
_diffrn_reflns_limit_k_min -33
_diffrn_reflns_limit_l_max 18
_diffrn_reflns_limit_l_min -18
_diffrn_reflns_number 12215
_diffrn_reflns_theta_full 25.225
_diffrn_reflns_theta_max 26.005
_diffrn_reflns_theta_min 5.115
_diffrn_standards_number 0
_exptl_absorpt_coefficient_mu 2.021
_exptl_absorpt_correction_T_max 0.82
_exptl_absorpt_correction_T_min 0.82
_exptl_absorpt_correction_type multi-scan
_exptl_absorpt_process_details 'DENZO/SCALEPACK (Otwinowski & Minor, 1997)'
_exptl_crystal_colour colourless
_exptl_crystal_density_diffrn 1.296
_exptl_crystal_description cube
_exptl_crystal_F_000 1760
_exptl_crystal_size_max 0.100
_exptl_crystal_size_mid 0.100
_exptl_crystal_size_min 0.100
_refine_diff_density_max 0.70
_refine_diff_density_min -0.57
_refine_ls_extinction_method none
_refine_ls_goodness_of_fit_ref 1.1140
_refine_ls_hydrogen_treatment mixed
_refine_ls_matrix_type full
_refine_ls_number_parameters 440
_refine_ls_number_reflns 4566
_refine_ls_number_restraints 6
_refine_ls_R_factor_all 0.1439
_refine_ls_R_factor_gt 0.0603
_refine_ls_shift/su_max 0.0011291
_refine_ls_shift/su_mean 0.0000335
_refine_ls_structure_factor_coef F
_refine_ls_weighting_details
;
 Method, part 1, Chebychev polynomial, (Watkin, 1994, Prince, 1982) 
 [weight] = 1.0/[A~0~*T~0~(x)+A~1~*T~1~(x) ... +A~n-1~]*T~n-1~(x)] 
 where A~i~ are the Chebychev coefficients listed below and x= Fcalc/Fmax 
 Method = Robust Weighting (Prince, 1982) 
 W = [weight] * [1-(deltaF/6*sigmaF)^2^]^2^ 
 A~i~ are: 
 0.956 0.584 0.741 
;
_refine_ls_weighting_scheme calc
_refine_ls_wR_factor_all 0.1031
_refine_ls_wR_factor_gt 0.0597
_refine_ls_wR_factor_ref 0.0597
_reflns_limit_h_max 12
_reflns_limit_h_min -13
_reflns_limit_k_max 33
_reflns_limit_k_min 0
_reflns_limit_l_max 18
_reflns_limit_l_min 0
_reflns_number_gt 4566
_reflns_number_total 8279
_reflns_threshold_expression I>2.0\s(I)
_oxford_diffrn_Wilson_B_factor 1.96
_oxford_diffrn_Wilson_scale 51.96
_oxford_refine_ls_r_factor_ref 0.0603
_oxford_refine_ls_scale 0.0972(2)
_oxford_reflns_number_all 8279
_oxford_reflns_threshold_expression_ref I>2.0\s(I)
_cod_data_source_file ja301042u_si_002_8.cif
_cod_data_source_block COMPOUND_4
_cod_original_cell_volume 4309.3(16)
_cod_original_sg_symbol_H-M 'P 1 21/n 1 '
_cod_database_code 4117837

loop_
_symmetry_equiv_pos_as_xyz
x,y,z
-x,-y,-z
-x+1/2,y+1/2,-z+1/2
x+1/2,-y+1/2,z+1/2

loop_
_atom_site_label
_atom_site_type_symbol
_atom_site_fract_x
_atom_site_fract_y
_atom_site_fract_z
_atom_site_U_iso_or_equiv
_atom_site_occupancy
_atom_site_adp_type
_atom_site_refinement_flags_posn
_atom_site_refinement_flags_adp
Si1 Si 0.72995(14) 0.64671(5) 0.87689(10) 0.0249 1.0000 Uani . .
Si2 Si 0.87022(15) 0.60188(6) 0.80878(10) 0.0268 1.0000 Uani . .
Si3 Si 0.64877(16) 0.58799(6) 1.02737(12) 0.0344 1.0000 Uani . U
Si4 Si 0.76117(16) 0.50608(6) 0.71375(11) 0.0320 1.0000 Uani . .
Br1 Br 0.54954(6) 0.65657(2) 0.76525(4) 0.0351 1.0000 Uani . .
Br2 Br 1.03747(6) 0.57948(2) 0.92289(4) 0.0368 1.0000 Uani . .
N1 N 0.6960(4) 0.64254(17) 0.9820(3) 0.0248 1.0000 Uani . .
N2 N 0.8413(4) 0.56250(16) 0.7173(3) 0.0269 1.0000 Uani . .
C1 C 0.8545(5) 0.6930(2) 0.8611(4) 0.0256 1.0000 Uani . .
C2 C 0.8926(6) 0.6670(2) 0.7785(4) 0.0283 1.0000 Uani . .
C3 C 1.0128(6) 0.6892(2) 0.7600(4) 0.0375 1.0000 Uani . .
C4 C 1.0324(6) 0.7367(2) 0.7741(4) 0.0385 1.0000 Uani . .
C5 C 0.9386(6) 0.7685(2) 0.8044(4) 0.0301 1.0000 Uani . .
C6 C 0.8476(5) 0.74750(19) 0.8462(4) 0.0239 1.0000 Uani . .
C7 C 0.7640(6) 0.7771(2) 0.8766(4) 0.0339 1.0000 Uani . .
C8 C 0.7660(6) 0.8283(2) 0.8639(4) 0.0371 1.0000 Uani . .
C9 C 0.8546(6) 0.8482(2) 0.8230(4) 0.0386 1.0000 Uani . .
C10 C 0.9416(6) 0.8182(2) 0.7928(4) 0.0392 1.0000 Uani . .
C11 C 0.7070(5) 0.6884(2) 1.0338(4) 0.0276 1.0000 Uani . .
C12 C 0.5982(5) 0.7192(2) 1.0244(4) 0.0288 1.0000 Uani . .
C13 C 0.6174(6) 0.7645(2) 1.0684(4) 0.0380 1.0000 Uani . .
C14 C 0.7346(6) 0.7795(2) 1.1197(4) 0.0394 1.0000 Uani . .
C15 C 0.8380(6) 0.7482(2) 1.1302(4) 0.0403 1.0000 Uani . .
C16 C 0.8255(6) 0.7023(2) 1.0895(4) 0.0289 1.0000 Uani . .
C17 C 0.4638(6) 0.7061(2) 0.9694(4) 0.0374 1.0000 Uani . .
C18 C 0.4163(7) 0.7428(3) 0.8912(5) 0.0498 1.0000 Uani . .
C19 C 0.3677(7) 0.7041(3) 1.0280(5) 0.0535 1.0000 Uani . .
C20 C 0.9430(5) 0.6682(2) 1.1106(4) 0.0312 1.0000 Uani . .
C21 C 0.9572(7) 0.6462(2) 1.2058(4) 0.0445 1.0000 Uani . .
C22 C 1.0685(6) 0.6935(3) 1.1070(5) 0.0450 1.0000 Uani . .
C23 C 0.5910(8) 0.6015(3) 1.1306(5) 0.0567 1.0000 Uani . .
C24 C 0.5181(8) 0.5602(3) 0.9377(6) 0.0703 1.0000 Uani . U
C25 C 0.7831(7) 0.5439(3) 1.0582(5) 0.0495 1.0000 Uani . .
C26 C 0.8896(5) 0.5795(2) 0.6385(4) 0.0282 1.0000 Uani . .
C27 C 1.0166(6) 0.5692(2) 0.6340(4) 0.0339 1.0000 Uani . .
C28 C 1.0600(6) 0.5871(2) 0.5609(4) 0.0378 1.0000 Uani . .
C29 C 0.9805(7) 0.6137(2) 0.4935(5) 0.0424 1.0000 Uani . .
C30 C 0.8557(6) 0.6222(2) 0.4958(4) 0.0376 1.0000 Uani . .
C31 C 0.8075(6) 0.6060(2) 0.5674(4) 0.0313 1.0000 Uani . .
C32 C 1.1078(6) 0.5377(2) 0.7055(4) 0.0361 1.0000 Uani . .
C33 C 1.2267(6) 0.5665(3) 0.7537(5) 0.0490 1.0000 Uani . .
C34 C 1.1499(7) 0.4924(3) 0.6618(5) 0.0528 1.0000 Uani . .
C35 C 0.6658(6) 0.6159(3) 0.5633(4) 0.0410 1.0000 Uani . .
C36 C 0.5840(7) 0.5820(3) 0.4907(5) 0.0543 1.0000 Uani . .
C37 C 0.6291(7) 0.6689(3) 0.5436(5) 0.0462 1.0000 Uani . .
C38 C 0.7919(7) 0.4698(3) 0.6178(5) 0.0476 1.0000 Uani . .
C39 C 0.5848(7) 0.5138(3) 0.6980(6) 0.0534 1.0000 Uani . .
C40 C 0.8221(8) 0.4738(3) 0.8237(5) 0.0549 1.0000 Uani . .
H1 H 0.923(6) 0.685(2) 0.913(4) 0.025(10) 1.0000 Uiso . .
H2 H 0.824(5) 0.676(2) 0.724(4) 0.025(10) 1.0000 Uiso . .
H31 H 1.0727 0.6697 0.7388 0.0501 1.0000 Uiso R .
H41 H 1.1087 0.7511 0.7648 0.0464 1.0000 Uiso R .
H71 H 0.7048 0.7631 0.9069 0.0430 1.0000 Uiso R .
H81 H 0.7058 0.8484 0.8833 0.0470 1.0000 Uiso R .
H91 H 0.8562 0.8825 0.8140 0.0522 1.0000 Uiso R .
H101 H 1.0044 0.8321 0.7655 0.0470 1.0000 Uiso R .
H131 H 0.5461 0.7858 1.0619 0.0474 1.0000 Uiso R .
H141 H 0.7449 0.8109 1.1473 0.0475 1.0000 Uiso R .
H151 H 0.9197 0.7577 1.1663 0.0491 1.0000 Uiso R .
H171 H 0.4667 0.6746 0.9435 0.0440 1.0000 Uiso R .
H181 H 0.3328 0.7338 0.8575 0.0610 1.0000 Uiso R .
H182 H 0.4133 0.7744 0.9165 0.0610 1.0000 Uiso R .
H183 H 0.4731 0.7431 0.8518 0.0610 1.0000 Uiso R .
H191 H 0.2851 0.6957 0.9921 0.0668 1.0000 Uiso R .
H192 H 0.3644 0.7355 1.0543 0.0668 1.0000 Uiso R .
H193 H 0.3944 0.6807 1.0752 0.0668 1.0000 Uiso R .
H201 H 0.9278 0.6425 1.0671 0.0400 1.0000 Uiso R .
H211 H 1.0281 0.6244 1.2201 0.0544 1.0000 Uiso R .
H212 H 0.9706 0.6721 1.2489 0.0544 1.0000 Uiso R .
H213 H 0.8809 0.6291 1.2078 0.0544 1.0000 Uiso R .
H221 H 1.1372 0.6708 1.1187 0.0561 1.0000 Uiso R .
H222 H 1.0852 0.7183 1.1524 0.0561 1.0000 Uiso R .
H223 H 1.0606 0.7078 1.0486 0.0561 1.0000 Uiso R .
H231 H 0.6593 0.6154 1.1756 0.0694 1.0000 Uiso R .
H232 H 0.5217 0.6240 1.1157 0.0694 1.0000 Uiso R .
H233 H 0.5631 0.5723 1.1536 0.0694 1.0000 Uiso R .
H241 H 0.5486 0.5533 0.8851 0.1025 1.0000 Uiso R .
H242 H 0.4485 0.5826 0.9223 0.1025 1.0000 Uiso R .
H243 H 0.4899 0.5309 0.9601 0.1025 1.0000 Uiso R .
H251 H 0.8128 0.5365 1.0053 0.0590 1.0000 Uiso R .
H252 H 0.8510 0.5578 1.1034 0.0590 1.0000 Uiso R .
H253 H 0.7545 0.5148 1.0812 0.0590 1.0000 Uiso R .
H281 H 1.1461 0.5812 0.5580 0.0445 1.0000 Uiso R .
H291 H 1.0113 0.6260 0.4439 0.0528 1.0000 Uiso R .
H301 H 0.8007 0.6399 0.4477 0.0481 1.0000 Uiso R .
H321 H 1.0642 0.5273 0.7499 0.0465 1.0000 Uiso R .
H331 H 1.2817 0.5464 0.7976 0.0646 1.0000 Uiso R .
H332 H 1.2019 0.5942 0.7832 0.0646 1.0000 Uiso R .
H333 H 1.2708 0.5769 0.7095 0.0646 1.0000 Uiso R .
H341 H 1.2061 0.4732 0.7067 0.0641 1.0000 Uiso R .
H342 H 1.1934 0.5027 0.6172 0.0641 1.0000 Uiso R .
H343 H 1.0769 0.4736 0.6333 0.0641 1.0000 Uiso R .
H351 H 0.6505 0.6076 0.6209 0.0506 1.0000 Uiso R .
H361 H 0.4958 0.5874 0.4880 0.0657 1.0000 Uiso R .
H362 H 0.6005 0.5892 0.4331 0.0657 1.0000 Uiso R .
H363 H 0.6048 0.5488 0.5057 0.0657 1.0000 Uiso R .
H371 H 0.5409 0.6735 0.5419 0.0601 1.0000 Uiso R .
H372 H 0.6798 0.6889 0.5900 0.0601 1.0000 Uiso R .
H373 H 0.6443 0.6776 0.4862 0.0601 1.0000 Uiso R .
H381 H 0.7594 0.4869 0.5622 0.0553 1.0000 Uiso R .
H382 H 0.8816 0.4650 0.6265 0.0553 1.0000 Uiso R .
H383 H 0.7504 0.4390 0.6153 0.0553 1.0000 Uiso R .
H391 H 0.5450 0.4827 0.6962 0.0714 1.0000 Uiso R .
H392 H 0.5686 0.5323 0.7472 0.0714 1.0000 Uiso R .
H393 H 0.5509 0.5305 0.6422 0.0714 1.0000 Uiso R .
H401 H 0.8052 0.4930 0.8719 0.0652 1.0000 Uiso R .
H402 H 0.9121 0.4691 0.8334 0.0652 1.0000 Uiso R .
H403 H 0.7808 0.4431 0.8221 0.0652 1.0000 Uiso R .

loop_
_atom_site_aniso_label
_atom_site_aniso_U_11
_atom_site_aniso_U_22
_atom_site_aniso_U_33
_atom_site_aniso_U_23
_atom_site_aniso_U_13
_atom_site_aniso_U_12
Si1 0.0280(8) 0.0219(8) 0.0248(8) 0.0008(6) 0.0066(7) -0.0004(6)
Si2 0.0276(8) 0.0279(8) 0.0243(8) -0.0025(6) 0.0053(7) -0.0015(6)
Si3 0.0356(9) 0.0320(9) 0.0347(9) 0.0058(7) 0.0066(7) -0.0050(7)
Si4 0.0353(9) 0.0287(9) 0.0320(9) -0.0031(7) 0.0080(7) -0.0030(7)
Br1 0.0328(3) 0.0388(4) 0.0305(3) 0.0004(3) 0.0015(2) 0.0075(3)
Br2 0.0327(3) 0.0442(4) 0.0301(3) -0.0042(3) 0.0008(2) 0.0084(3)
N1 0.019(2) 0.027(2) 0.030(2) -0.0021(19) 0.009(2) -0.0028(19)
N2 0.027(2) 0.023(2) 0.030(2) -0.001(2) 0.008(2) 0.003(2)
C1 0.026(3) 0.027(3) 0.024(3) 0.003(2) 0.008(3) -0.003(2)
C2 0.035(3) 0.025(3) 0.025(3) -0.002(2) 0.007(3) 0.001(2)
C3 0.045(4) 0.032(3) 0.044(4) -0.004(3) 0.026(3) -0.003(3)
C4 0.043(4) 0.044(4) 0.030(3) -0.003(3) 0.012(3) -0.012(3)
C5 0.036(3) 0.029(3) 0.026(3) -0.010(2) 0.007(3) -0.001(3)
C6 0.026(3) 0.021(3) 0.026(3) 0.004(2) 0.009(2) -0.004(2)
C7 0.035(3) 0.034(3) 0.033(3) 0.002(3) 0.009(3) 0.004(3)
C8 0.034(3) 0.040(4) 0.039(3) 0.000(3) 0.010(3) 0.003(3)
C9 0.050(4) 0.028(3) 0.036(3) 0.000(3) 0.006(3) -0.009(3)
C10 0.050(4) 0.031(3) 0.035(3) -0.005(3) 0.007(3) -0.004(3)
C11 0.036(3) 0.028(3) 0.021(3) -0.003(2) 0.012(2) -0.006(2)
C12 0.029(3) 0.032(3) 0.030(3) 0.005(2) 0.017(3) 0.002(2)
C13 0.043(4) 0.031(3) 0.046(4) 0.003(3) 0.020(3) 0.010(3)
C14 0.053(4) 0.028(3) 0.045(4) -0.004(3) 0.027(3) 0.001(3)
C15 0.035(3) 0.048(4) 0.037(3) -0.011(3) 0.008(3) -0.008(3)
C16 0.034(3) 0.024(3) 0.031(3) -0.002(2) 0.010(3) 0.000(2)
C17 0.035(3) 0.042(4) 0.039(4) 0.001(3) 0.017(3) 0.009(3)
C18 0.048(4) 0.055(4) 0.046(4) 0.007(3) 0.010(3) 0.020(3)
C19 0.034(4) 0.069(5) 0.063(5) 0.001(4) 0.022(3) 0.004(3)
C20 0.028(3) 0.035(3) 0.030(3) 0.008(2) 0.006(2) -0.003(2)
C21 0.047(4) 0.037(4) 0.041(4) 0.000(3) -0.004(3) -0.008(3)
C22 0.032(3) 0.062(5) 0.042(4) -0.007(3) 0.011(3) 0.001(3)
C23 0.064(5) 0.053(5) 0.061(5) 0.025(4) 0.031(4) 0.007(4)
C24 0.076(5) 0.051(4) 0.070(5) 0.022(4) -0.010(4) -0.034(4)
C25 0.059(4) 0.037(4) 0.057(4) 0.011(3) 0.023(4) 0.008(3)
C26 0.033(3) 0.028(3) 0.023(3) -0.007(2) 0.007(2) -0.006(3)
C27 0.035(3) 0.032(3) 0.031(3) -0.006(3) 0.001(3) -0.002(3)
C28 0.043(4) 0.036(4) 0.041(4) -0.011(3) 0.023(3) -0.006(3)
C29 0.063(5) 0.029(3) 0.041(4) 0.000(3) 0.024(3) 0.002(3)
C30 0.045(4) 0.036(4) 0.031(3) -0.003(3) 0.007(3) -0.002(3)
C31 0.042(3) 0.024(3) 0.025(3) -0.007(2) 0.005(3) -0.005(3)
C32 0.034(3) 0.040(4) 0.038(3) 0.000(3) 0.015(3) 0.000(3)
C33 0.037(4) 0.062(5) 0.045(4) -0.011(3) 0.003(3) -0.001(3)
C34 0.058(4) 0.041(4) 0.058(5) -0.005(3) 0.012(4) 0.022(3)
C35 0.036(3) 0.054(4) 0.030(3) 0.005(3) 0.003(3) 0.004(3)
C36 0.050(4) 0.049(4) 0.056(4) 0.002(4) -0.002(4) -0.010(4)
C37 0.052(4) 0.046(4) 0.039(4) 0.001(3) 0.008(3) 0.017(3)
C38 0.055(4) 0.044(4) 0.047(4) -0.008(3) 0.019(3) -0.011(3)
C39 0.047(4) 0.039(4) 0.078(5) -0.008(4) 0.022(4) -0.010(3)
C40 0.072(5) 0.042(4) 0.046(4) 0.010(3) 0.004(4) -0.010(4)

loop_
_atom_type_symbol
_atom_type_scat_dispersion_real
_atom_type_scat_dispersion_imag
_atom_type_scat_Cromer_Mann_a1
_atom_type_scat_Cromer_Mann_b1
_atom_type_scat_Cromer_Mann_a2
_atom_type_scat_Cromer_Mann_b2
_atom_type_scat_Cromer_Mann_a3
_atom_type_scat_Cromer_Mann_b3
_atom_type_scat_Cromer_Mann_a4
_atom_type_scat_Cromer_Mann_b4
_atom_type_scat_Cromer_Mann_c
_atom_type_scat_source
C 0.0033 0.0016 2.3100 20.8439 1.0200 10.2075 1.5886 0.5687 0.8650 51.6512 0.2156 'International Tables Vol C 4.2.6.8 and 6.1.1.4'
H 0.0000 0.0000 0.4930 10.5109 0.3229 26.1257 0.1402 3.1424 0.0408 57.7998 0.0030 'International Tables Vol C 4.2.6.8 and 6.1.1.4'
N 0.0061 0.0033 12.2126 0.0057 3.1322 9.8933 2.0125 28.9975 1.1663 0.5826 -11.5290 'International Tables Vol C 4.2.6.8 and 6.1.1.4'
O 0.0106 0.0060 3.0485 13.2771 2.2868 5.7011 1.5463 0.3239 0.8670 32.9089 0.2508 'International Tables Vol C 4.2.6.8 and 6.1.1.4'
Si 0.0817 0.0704 6.2915 2.4386 3.0353 32.3337 1.9891 0.6785 1.5410 81.6937 1.1407 'International Tables Vol C 4.2.6.8 and 6.1.1.4'
Br -0.2901 2.4595 17.1789 2.1723 5.2358 16.5796 5.6377 0.2609 3.9851 41.4328 2.9557 'International Tables Vol C 4.2.6.8 and 6.1.1.4'

loop_
_geom_angle_atom_site_label_1
_geom_angle_atom_site_label_2
_geom_angle_atom_site_label_3
_geom_angle
_geom_angle_publ_flag
Si2 Si1 Br1 105.06(8) yes
Si2 Si1 N1 131.94(17) yes
Br1 Si1 N1 111.26(16) yes
Si2 Si1 C1 75.55(19) yes
Br1 Si1 C1 109.24(19) yes
N1 Si1 C1 118.3(2) yes
Si1 Si2 Br2 106.45(8) yes
Si1 Si2 N2 131.71(17) yes
Br2 Si2 N2 113.45(17) yes
Si1 Si2 C2 75.17(19) yes
Br2 Si2 C2 108.7(2) yes
N2 Si2 C2 114.3(2) yes
N1 Si3 C23 110.1(3) yes
N1 Si3 C24 107.5(3) yes
C23 Si3 C24 110.3(4) yes
N1 Si3 C25 111.7(3) yes
C23 Si3 C25 108.6(3) yes
C24 Si3 C25 108.6(4) yes
N2 Si4 C38 108.5(3) yes
N2 Si4 C39 112.2(3) yes
C38 Si4 C39 109.2(3) yes
N2 Si4 C40 109.1(3) yes
C38 Si4 C40 110.6(4) yes
C39 Si4 C40 107.2(4) yes
Si3 N1 Si1 124.0(3) yes
Si3 N1 C11 120.7(3) yes
Si1 N1 C11 115.3(3) yes
Si4 N2 Si2 124.5(3) yes
Si4 N2 C26 120.9(4) yes
Si2 N2 C26 114.7(3) yes
Si1 C1 C2 97.1(4) yes
Si1 C1 C6 132.0(4) yes
C2 C1 C6 110.0(4) yes
Si1 C1 H1 100(3) no
C2 C1 H1 105(3) no
C6 C1 H1 110(3) no
C1 C2 Si2 99.5(4) yes
C1 C2 C3 111.2(5) yes
Si2 C2 C3 126.5(4) yes
C1 C2 H2 105(3) no
Si2 C2 H2 110(3) no
C3 C2 H2 104(3) no
C2 C3 C4 118.3(6) yes
C2 C3 H31 120.9 no
C4 C3 H31 120.8 no
C3 C4 C5 122.1(6) yes
C3 C4 H41 119.5 no
C5 C4 H41 118.4 no
C4 C5 C6 119.7(5) yes
C4 C5 C10 120.2(6) yes
C6 C5 C10 120.2(6) yes
C1 C6 C5 117.2(5) yes
C1 C6 C7 123.2(5) yes
C5 C6 C7 119.4(5) yes
C6 C7 C8 120.5(6) yes
C6 C7 H71 119.5 no
C8 C7 H71 120.0 no
C7 C8 C9 119.5(6) yes
C7 C8 H81 120.0 no
C9 C8 H81 120.5 no
C8 C9 C10 120.3(6) yes
C8 C9 H91 119.8 no
C10 C9 H91 119.9 no
C9 C10 C5 120.1(6) yes
C9 C10 H101 120.4 no
C5 C10 H101 119.5 no
N1 C11 C12 119.8(5) yes
N1 C11 C16 119.8(5) yes
C12 C11 C16 120.3(5) yes
C11 C12 C13 117.2(5) yes
C11 C12 C17 124.2(5) yes
C13 C12 C17 118.6(5) yes
C12 C13 C14 123.0(6) yes
C12 C13 H131 118.4 no
C14 C13 H131 118.7 no
C13 C14 C15 118.6(6) yes
C13 C14 H141 120.8 no
C15 C14 H141 120.6 no
C14 C15 C16 121.5(6) yes
C14 C15 H151 119.9 no
C16 C15 H151 118.5 no
C11 C16 C15 119.2(5) yes
C11 C16 C20 122.7(5) yes
C15 C16 C20 118.0(5) yes
C12 C17 C18 111.0(5) yes
C12 C17 C19 112.3(5) yes
C18 C17 C19 108.9(5) yes
C12 C17 H171 108.5 no
C18 C17 H171 108.4 no
C19 C17 H171 107.6 no
C17 C18 H181 109.5 no
C17 C18 H182 108.9 no
H181 C18 H182 109.5 no
C17 C18 H183 109.9 no
H181 C18 H183 109.5 no
H182 C18 H183 109.5 no
C17 C19 H191 110.5 no
C17 C19 H192 108.2 no
H191 C19 H192 109.5 no
C17 C19 H193 109.7 no
H191 C19 H193 109.5 no
H192 C19 H193 109.5 no
C16 C20 C21 108.9(5) yes
C16 C20 C22 113.7(5) yes
C21 C20 C22 108.9(5) yes
C16 C20 H201 108.2 no
C21 C20 H201 108.5 no
C22 C20 H201 108.5 no
C20 C21 H211 110.7 no
C20 C21 H212 108.2 no
H211 C21 H212 109.5 no
C20 C21 H213 109.5 no
H211 C21 H213 109.5 no
H212 C21 H213 109.5 no
C20 C22 H221 110.3 no
C20 C22 H222 108.2 no
H221 C22 H222 109.5 no
C20 C22 H223 109.9 no
H221 C22 H223 109.5 no
H222 C22 H223 109.5 no
Si3 C23 H231 109.0 no
Si3 C23 H232 109.6 no
H231 C23 H232 109.5 no
Si3 C23 H233 109.8 no
H231 C23 H233 109.5 no
H232 C23 H233 109.5 no
Si3 C24 H241 109.8 no
Si3 C24 H242 108.9 no
H241 C24 H242 109.5 no
Si3 C24 H243 109.7 no
H241 C24 H243 109.5 no
H242 C24 H243 109.5 no
Si3 C25 H251 109.1 no
Si3 C25 H252 109.5 no
H251 C25 H252 109.5 no
Si3 C25 H253 109.8 no
H251 C25 H253 109.5 no
H252 C25 H253 109.5 no
N2 C26 C27 120.3(5) yes
N2 C26 C31 119.7(5) yes
C27 C26 C31 119.9(5) yes
C26 C27 C28 118.8(6) yes
C26 C27 C32 122.6(5) yes
C28 C27 C32 118.6(6) yes
C27 C28 C29 120.7(6) yes
C27 C28 H281 119.6 no
C29 C28 H281 119.7 no
C28 C29 C30 120.6(6) yes
C28 C29 H291 120.1 no
C30 C29 H291 119.3 no
C29 C30 C31 121.4(6) yes
C29 C30 H301 119.9 no
C31 C30 H301 118.7 no
C26 C31 C30 118.5(6) yes
C26 C31 C35 123.5(5) yes
C30 C31 C35 118.0(5) yes
C27 C32 C33 111.2(5) yes
C27 C32 C34 111.0(5) yes
C33 C32 C34 108.9(6) yes
C27 C32 H321 109.0 no
C33 C32 H321 108.5 no
C34 C32 H321 108.0 no
C32 C33 H331 109.8 no
C32 C33 H332 109.8 no
H331 C33 H332 109.5 no
C32 C33 H333 108.8 no
H331 C33 H333 109.5 no
H332 C33 H333 109.5 no
C32 C34 H341 110.3 no
C32 C34 H342 108.3 no
H341 C34 H342 109.5 no
C32 C34 H343 109.8 no
H341 C34 H343 109.5 no
H342 C34 H343 109.5 no
C31 C35 C36 108.2(5) yes
C31 C35 C37 112.6(6) yes
C36 C35 C37 111.3(5) yes
C31 C35 H351 108.1 no
C36 C35 H351 108.2 no
C37 C35 H351 108.3 no
C35 C36 H361 109.1 no
C35 C36 H362 109.0 no
H361 C36 H362 109.5 no
C35 C36 H363 110.3 no
H361 C36 H363 109.5 no
H362 C36 H363 109.5 no
C35 C37 H371 109.9 no
C35 C37 H372 109.4 no
H371 C37 H372 109.5 no
C35 C37 H373 109.1 no
H371 C37 H373 109.5 no
H372 C37 H373 109.5 no
Si4 C38 H381 109.2 no
Si4 C38 H382 109.4 no
H381 C38 H382 109.5 no
Si4 C38 H383 109.7 no
H381 C38 H383 109.5 no
H382 C38 H383 109.5 no
Si4 C39 H391 109.8 no
Si4 C39 H392 109.5 no
H391 C39 H392 109.5 no
Si4 C39 H393 109.1 no
H391 C39 H393 109.5 no
H392 C39 H393 109.5 no
Si4 C40 H401 109.3 no
Si4 C40 H402 109.2 no
H401 C40 H402 109.5 no
Si4 C40 H403 109.9 no
H401 C40 H403 109.5 no
H402 C40 H403 109.5 no

loop_
_geom_bond_atom_site_label_1
_geom_bond_atom_site_label_2
_geom_bond_distance
_geom_bond_publ_flag
Si1 Si2 2.363(2) yes
Si1 Br1 2.2543(18) yes
Si1 N1 1.716(5) yes
Si1 C1 1.900(6) yes
Si2 Br2 2.2513(18) yes
Si2 N2 1.720(5) yes
Si2 C2 1.872(6) yes
Si3 N1 1.769(5) yes
Si3 C23 1.849(8) yes
Si3 C24 1.859(7) yes
Si3 C25 1.852(7) yes
Si4 N2 1.764(5) yes
Si4 C38 1.851(7) yes
Si4 C39 1.862(7) yes
Si4 C40 1.854(7) yes
N1 C11 1.469(7) yes
N2 C26 1.484(7) yes
C1 C2 1.575(8) yes
C1 C6 1.509(8) yes
C1 H1 0.96(6) no
C2 C3 1.513(8) yes
C2 H2 0.99(6) no
C3 C4 1.328(9) yes
C3 H31 0.950 no
C4 C5 1.485(9) yes
C4 H41 0.950 no
C5 C6 1.407(8) yes
C5 C10 1.377(9) yes
C6 C7 1.369(8) yes
C7 C8 1.416(9) yes
C7 H71 0.950 no
C8 C9 1.367(9) yes
C8 H81 0.950 no
C9 C10 1.400(9) yes
C9 H91 0.950 no
C10 H101 0.950 no
C11 C12 1.420(8) yes
C11 C16 1.397(8) yes
C12 C13 1.399(8) yes
C12 C17 1.523(9) yes
C13 C14 1.372(9) yes
C13 H131 0.950 no
C14 C15 1.383(9) yes
C14 H141 0.950 no
C15 C16 1.392(8) yes
C15 H151 0.950 no
C16 C20 1.540(8) yes
C17 C18 1.542(9) yes
C17 C19 1.515(9) yes
C17 H171 0.950 no
C18 H181 0.950 no
C18 H182 0.950 no
C18 H183 0.950 no
C19 H191 0.950 no
C19 H192 0.950 no
C19 H193 0.950 no
C20 C21 1.531(9) yes
C20 C22 1.529(8) yes
C20 H201 0.950 no
C21 H211 0.950 no
C21 H212 0.950 no
C21 H213 0.950 no
C22 H221 0.950 no
C22 H222 0.950 no
C22 H223 0.950 no
C23 H231 0.950 no
C23 H232 0.950 no
C23 H233 0.950 no
C24 H241 0.950 no
C24 H242 0.950 no
C24 H243 0.950 no
C25 H251 0.950 no
C25 H252 0.950 no
C25 H253 0.950 no
C26 C27 1.410(8) yes
C26 C31 1.413(8) yes
C27 C28 1.388(9) yes
C27 C32 1.534(9) yes
C28 C29 1.369(10) yes
C28 H281 0.950 no
C29 C30 1.368(9) yes
C29 H291 0.950 no
C30 C31 1.380(9) yes
C30 H301 0.950 no
C31 C35 1.532(9) yes
C32 C33 1.527(9) yes
C32 C34 1.525(9) yes
C32 H321 0.950 no
C33 H331 0.950 no
C33 H332 0.950 no
C33 H333 0.950 no
C34 H341 0.950 no
C34 H342 0.950 no
C34 H343 0.950 no
C35 C36 1.539(10) yes
C35 C37 1.517(9) yes
C35 H351 0.950 no
C36 H361 0.950 no
C36 H362 0.950 no
C36 H363 0.950 no
C37 H371 0.950 no
C37 H372 0.950 no
C37 H373 0.950 no
C38 H381 0.950 no
C38 H382 0.950 no
C38 H383 0.950 no
C39 H391 0.950 no
C39 H392 0.950 no
C39 H393 0.950 no
C40 H401 0.950 no
C40 H402 0.950 no
C40 H403 0.950 no
